data_4311371
loop_
_publ_author_name
'George Psomas'
'Nicolas Br\'efuel'
'Fran\,coise Dahan'
'Jean-Pierre Tuchagues'

_publ_contact_author
;
       Pr Jean-Pierre Tuchagues
       Laboratoire de Chimie de Coordination du CNRS
       205 Route de Narbonne
       31077 Toulouse Cedex 4
       France
;
_publ_contact_author_email tuchague@lcctoul.lcc-toulouse.fr
_publ_contact_author_fax '(33) 0561553003'
_publ_contact_author_phone '(33) 0561333154'
_publ_section_title
;
 An Unprecedented Trinuclear Structure Involving Two High-Spin and One
 Spin-Crossover Iron(II) Centers
;
_journal_name_full 'Inorganic Chemistry'
_journal_page_first 4590
_journal_page_last 4594
_journal_paper_doi 10.1021/ic049877f
_journal_volume 43
_journal_year 2004
_chemical_formula_sum 'C38 H42 Fe3 N12 O4 S4'
_chemical_formula_weight 1026.65
_chemical_name_systematic
; 
 ? 
;
_space_group_IT_number 2
_symmetry_cell_setting triclinic
_symmetry_space_group_name_Hall '-P 1'
_symmetry_space_group_name_H-M 'P -1'
_atom_sites_solution_hydrogens geom
_atom_sites_solution_primary direct
_atom_sites_solution_secondary difmap
_audit_creation_method SHELXL-97
_cell_angle_alpha 76.908(12)
_cell_angle_beta 89.106(12)
_cell_angle_gamma 79.637(12)
_cell_formula_units_Z 2
_cell_length_a 10.7730(10)
_cell_length_b 12.2048(14)
_cell_length_c 19.0559(19)
_cell_measurement_temperature 180(2)
_cell_volume 2399.8(5)
_computing_cell_refinement 'STOE-IPDS software (Stoe, 2.93, 1997)'
_computing_data_collection 'STOE-IPDS software (Stoe, 2.93, 1997)'
_computing_data_reduction 'XRED (Stoe, 1.08, 1996)'
_computing_molecular_graphics 'ZORTEP (Zsolnai, 1996)'
_computing_structure_refinement 'SHELXL-97 (Sheldrick, 1997)'
_computing_structure_solution 'SHELXS-97 (Sheldrick, 1990)'
_diffrn_ambient_temperature 180(2)
_diffrn_measured_fraction_theta_full 0.920
_diffrn_measured_fraction_theta_max 0.920
_diffrn_measurement_device_type STOE-IPDS
_diffrn_measurement_method 'Imaging Plate Detector System'
_diffrn_radiation_monochromator graphite
_diffrn_radiation_source 'fine-focus sealed tube'
_diffrn_radiation_type MoK\a
_diffrn_radiation_wavelength 0.71073
_diffrn_reflns_av_R_equivalents 0.0673
_diffrn_reflns_av_sigmaI/netI 0.0650
_diffrn_reflns_limit_h_max 13
_diffrn_reflns_limit_h_min -13
_diffrn_reflns_limit_k_max 14
_diffrn_reflns_limit_k_min -14
_diffrn_reflns_limit_l_max 23
_diffrn_reflns_limit_l_min -23
_diffrn_reflns_number 22941
_diffrn_reflns_theta_full 25.96
_diffrn_reflns_theta_max 25.96
_diffrn_reflns_theta_min 2.24
_exptl_absorpt_coefficient_mu 1.075
_exptl_crystal_colour Dark-Brown
_exptl_crystal_density_diffrn 1.421
_exptl_crystal_density_method 'not measured'
_exptl_crystal_description Parallelepiped
_exptl_crystal_F_000 1056
_exptl_crystal_size_max 0.50
_exptl_crystal_size_mid 0.40
_exptl_crystal_size_min 0.30
_refine_diff_density_max 0.551
_refine_diff_density_min -0.416
_refine_diff_density_rms 0.070
_refine_ls_extinction_method none
_refine_ls_goodness_of_fit_ref 1.109
_refine_ls_hydrogen_treatment mixed
_refine_ls_matrix_type full
_refine_ls_number_parameters 550
_refine_ls_number_reflns 8635
_refine_ls_number_restraints 0
_refine_ls_restrained_S_all 1.109
_refine_ls_R_factor_all 0.0761
_refine_ls_R_factor_gt 0.0584
_refine_ls_shift/su_max 0.001
_refine_ls_shift/su_mean 0.000
_refine_ls_structure_factor_coef Fsqd
_refine_ls_weighting_details 'w=1/[\s^2^(Fo^2^)+(0.0576P)^2^+0.0000P] where P=(Fo^2^+2Fc^2^)/3'
_refine_ls_weighting_scheme calc
_refine_ls_wR_factor_gt 0.1225
_refine_ls_wR_factor_ref 0.1283
_reflns_number_gt 5257
_reflns_number_total 8635
_reflns_threshold_expression >2sigma(I)
_cod_data_source_file ic049877fsi20040611_082005.cif
_cod_data_source_block (1)
_cod_depositor_comments
;
The following automatic conversions were performed:
'_symmetry_cell_setting' value 'Triclinic' changed to 'triclinic'
according to '/home/saulius/struct/CIF-dictionaries/cif_core.dic'
dictionary named 'cif_core.dic' version 2.4.1 from 2010-06-29.

Automatic conversion script
Id: cif_fix_enum 1527 2010-12-29 10:47:43Z saulius 

The following automatic conversions were performed:

'_refine_ls_weighting_scheme' value 'calc
w=1/[\s^2^(Fo^2^)+(0.0576P)^2^+0.0000P] where P=(Fo^2^+2Fc^2^)/3' was
changed to 'calc'. New tag '_refine_ls_weighting_details' was
created. The value of the new tag was set to
'w=1/[\s^2^(Fo^2^)+(0.0576P)^2^+0.0000P] where P=(Fo^2^+2Fc^2^)/3'.

Automatic conversion script
Id: cif_fix_values 3143 2015-03-26 13:38:13Z robertas 
;
_cod_original_cell_volume 2399.8(4)
_cod_database_code 4311371

loop_
_symmetry_equiv_pos_as_xyz
'x, y, z'
'-x, -y, -z'

loop_
_atom_site_label
_atom_site_type_symbol
_atom_site_fract_x
_atom_site_fract_y
_atom_site_fract_z
_atom_site_U_iso_or_equiv
_atom_site_adp_type
_atom_site_occupancy
_atom_site_calc_flag
_atom_site_refinement_flags
_atom_site_disorder_assembly
_atom_site_disorder_group
Fe1 Fe 0.15298(5) 0.34858(5) 0.23983(3) 0.03564(17) Uani 1 d . . .
Fe2 Fe 0.11598(6) 0.65865(5) 0.17290(4) 0.04355(19) Uani 1 d . . .
Fe3 Fe 0.43871(6) 0.29135(6) 0.35385(4) 0.0516(2) Uani 1 d . . .
O1 O 0.2059(3) 0.4948(2) 0.18563(15) 0.0385(7) Uani 1 d . . .
O2 O 0.2495(3) 0.3381(3) 0.33018(17) 0.0490(8) Uani 1 d . . .
N1 N 0.0012(3) 0.3715(3) 0.1708(2) 0.0441(9) Uani 1 d . . .
N2 N 0.0103(3) 0.4076(3) 0.2968(2) 0.0418(9) Uani 1 d . . .
N3 N 0.1430(4) 0.1785(3) 0.2682(2) 0.0470(10) Uani 1 d . . .
N4 N 0.2885(3) 0.2799(3) 0.18339(19) 0.0395(8) Uani 1 d . . .
N5 N 0.2596(3) 0.6798(3) 0.09723(18) 0.0376(8) Uani 1 d . . .
N6 N 0.0995(3) 0.8444(3) 0.12638(19) 0.0424(9) Uani 1 d . . .
N7 N 0.3731(4) 0.3505(3) 0.4467(2) 0.0552(11) Uani 1 d . . .
N8 N 0.6052(4) 0.2614(4) 0.4295(2) 0.0616(12) Uani 1 d . . .
C1 C 0.0022(5) 0.3494(4) 0.1057(3) 0.0509(12) Uani 1 d . . .
H1 H 0.0810 0.3239 0.0863 0.056 Uiso 1 calc R . .
C2 C -0.1075(5) 0.3622(4) 0.0646(3) 0.0597(14) Uani 1 d . . .
H2 H -0.1033 0.3458 0.0182 0.066 Uiso 1 calc R . .
C3 C -0.2201(5) 0.3983(4) 0.0920(3) 0.0623(15) Uani 1 d . . .
H3 H -0.2958 0.4055 0.0651 0.069 Uiso 1 calc R . .
C4 C -0.2255(5) 0.4257(4) 0.1612(3) 0.0612(15) Uani 1 d . . .
H4 H -0.3035 0.4529 0.1808 0.067 Uiso 1 calc R . .
C5 C -0.1110(4) 0.4106(4) 0.1987(3) 0.0488(12) Uani 1 d . . .
C6 C -0.1017(4) 0.4344(4) 0.2690(3) 0.0512(13) Uani 1 d . . .
C7 C -0.2150(5) 0.4838(5) 0.3075(4) 0.0740(18) Uani 1 d . . .
H7A H -0.1878 0.4919 0.3546 0.081 Uiso 1 calc R . .
H7B H -0.2767 0.4325 0.3142 0.081 Uiso 1 calc R . .
H7C H -0.2538 0.5589 0.2786 0.081 Uiso 1 calc R . .
C8 C 0.0467(4) 0.4208(4) 0.3680(3) 0.0486(12) Uani 1 d . . .
H8A H 0.0229 0.3590 0.4062 0.053 Uiso 1 calc R . .
H8B H 0.0027 0.4951 0.3763 0.053 Uiso 1 calc R . .
C9 C 0.1871(4) 0.4152(5) 0.3700(3) 0.0574(14) Uani 1 d . . .
H9 H 0.2026 0.4928 0.3453 0.063 Uiso 1 calc R . .
C10 C 0.0581(5) 0.1312(5) 0.3113(3) 0.0624(15) Uani 1 d . . .
H10 H -0.0047 0.1794 0.3315 0.069 Uiso 1 calc R . .
C11 C 0.0589(6) 0.0149(5) 0.3274(3) 0.0745(18) Uani 1 d . . .
H11 H -0.0009 -0.0161 0.3594 0.082 Uiso 1 calc R . .
C12 C 0.1469(6) -0.0563(5) 0.2967(3) 0.0677(16) Uani 1 d . . .
H12 H 0.1475 -0.1363 0.3061 0.074 Uiso 1 calc R . .
C13 C 0.2353(5) -0.0067(4) 0.2513(3) 0.0610(14) Uani 1 d . . .
H13 H 0.2990 -0.0528 0.2302 0.067 Uiso 1 calc R . .
C14 C 0.2284(4) 0.1093(4) 0.2378(3) 0.0481(12) Uani 1 d . . .
C15 C 0.3116(4) 0.1725(4) 0.1883(2) 0.0461(11) Uani 1 d . . .
C16 C 0.4143(5) 0.1116(4) 0.1490(3) 0.0633(15) Uani 1 d . . .
H16A H 0.4587 0.1677 0.1186 0.070 Uiso 1 calc R . .
H16B H 0.3770 0.0703 0.1187 0.070 Uiso 1 calc R . .
H16C H 0.4742 0.0573 0.1840 0.070 Uiso 1 calc R . .
C17 C 0.3591(4) 0.3614(4) 0.1397(2) 0.0434(11) Uani 1 d . . .
H17A H 0.3844 0.3384 0.0942 0.048 Uiso 1 calc R . .
H17B H 0.4361 0.3646 0.1663 0.048 Uiso 1 calc R . .
C18 C 0.2722(5) 0.4763(4) 0.1242(3) 0.0508(12) Uani 1 d . . .
H18 H 0.2094 0.4771 0.0859 0.056 Uiso 1 calc R . .
C19 C 0.3455(4) 0.5737(4) 0.0962(3) 0.0432(11) Uani 1 d . . .
H19A H 0.4206 0.5651 0.1276 0.048 Uiso 1 calc R . .
H19B H 0.3737 0.5730 0.0466 0.048 Uiso 1 calc R . .
C20 C 0.2778(4) 0.7785(4) 0.0620(2) 0.0424(11) Uani 1 d . . .
C21 C 0.3845(5) 0.8002(5) 0.0132(3) 0.0718(17) Uani 1 d . . .
H21A H 0.4366 0.7271 0.0098 0.079 Uiso 1 calc R . .
H21B H 0.4361 0.8455 0.0326 0.079 Uiso 1 calc R . .
H21C H 0.3511 0.8422 -0.0348 0.079 Uiso 1 calc R . .
C22 C 0.1848(4) 0.8744(4) 0.0755(2) 0.0435(11) Uani 1 d . . .
C23 C 0.1805(5) 0.9866(4) 0.0384(3) 0.0564(14) Uani 1 d . . .
H23 H 0.2404 1.0056 0.0027 0.062 Uiso 1 calc R . .
C24 C 0.0878(5) 1.0697(4) 0.0543(3) 0.0580(14) Uani 1 d . . .
H24 H 0.0831 1.1472 0.0295 0.064 Uiso 1 calc R . .
C25 C 0.0017(5) 1.0409(4) 0.1063(3) 0.0643(15) Uani 1 d . . .
H25 H -0.0630 1.0978 0.1176 0.071 Uiso 1 calc R . .
C26 C 0.0110(5) 0.9291(4) 0.1411(3) 0.0532(13) Uani 1 d . . .
H26 H -0.0475 0.9097 0.1776 0.059 Uiso 1 calc R . .
C27 C 0.2393(5) 0.3917(5) 0.4452(3) 0.0590(14) Uani 1 d . . .
H27A H 0.2220 0.4628 0.4633 0.065 Uiso 1 calc R . .
H27B H 0.1975 0.3339 0.4771 0.065 Uiso 1 calc R . .
C28 C 0.4445(5) 0.3474(4) 0.4991(3) 0.0550(13) Uani 1 d . . .
C29 C 0.4057(6) 0.3820(6) 0.5672(3) 0.0761(18) Uani 1 d . . .
H29A H 0.3141 0.4083 0.5658 0.084 Uiso 1 calc R . .
H29B H 0.4483 0.4442 0.5728 0.084 Uiso 1 calc R . .
H29C H 0.4290 0.3165 0.6081 0.084 Uiso 1 calc R . .
C30 C 0.5812(5) 0.2997(5) 0.4894(3) 0.0608(15) Uani 1 d . . .
C31 C 0.6756(5) 0.2930(5) 0.5398(3) 0.0669(16) Uani 1 d . . .
H31 H 0.6565 0.3195 0.5826 0.074 Uiso 1 calc R . .
C32 C 0.7998(5) 0.2460(5) 0.5260(3) 0.0684(17) Uani 1 d . . .
H32 H 0.8664 0.2437 0.5586 0.075 Uiso 1 calc R . .
C33 C 0.8257(5) 0.2028(5) 0.4648(3) 0.0674(16) Uani 1 d . . .
H33 H 0.9078 0.1666 0.4550 0.074 Uiso 1 calc R . .
C34 C 0.7233(4) 0.2167(5) 0.4198(3) 0.0652(16) Uani 1 d . . .
H34 H 0.7393 0.1911 0.3764 0.072 Uiso 1 calc R . .
N9 N -0.0398(4) 0.6559(3) 0.1083(2) 0.0536(11) Uani 1 d . . .
C35 C -0.1357(5) 0.6766(4) 0.0795(3) 0.0560(14) Uani 1 d . . .
S1 S -0.27166(15) 0.70596(16) 0.03411(11) 0.0911(6) Uani 1 d . . .
N10 N 0.0164(4) 0.6874(4) 0.2603(2) 0.0604(12) Uani 1 d . . .
C36 C -0.0336(5) 0.7112(4) 0.3115(3) 0.0577(14) Uani 1 d . . .
S2 S -0.10294(16) 0.74690(16) 0.38065(9) 0.0806(5) Uani 1 d . . .
N11 N 0.4662(4) 0.4620(4) 0.3026(2) 0.0569(11) Uani 1 d . . .
C37 C 0.4172(5) 0.5554(5) 0.2833(3) 0.0585(14) Uani 1 d . . .
S3 S 0.33823(18) 0.68788(13) 0.26103(9) 0.0816(5) Uani 1 d . . .
N12 N 0.5505(4) 0.2215(4) 0.2797(3) 0.0688(13) Uani 1 d . . .
C38 C 0.6355(5) 0.1734(5) 0.2540(3) 0.0694(17) Uani 1 d . . .
S4 S 0.75407(17) 0.10866(17) 0.21926(11) 0.0985(6) Uani 1 d . . .
O3 O 0.4115(4) 0.1139(3) 0.3982(2) 0.0749(11) Uani 1 d . . .
O4 O 0.5725(4) -0.0749(4) 0.3640(3) 0.0951(15) Uani 1 d . . .

loop_
_atom_site_aniso_label
_atom_site_aniso_U_11
_atom_site_aniso_U_22
_atom_site_aniso_U_33
_atom_site_aniso_U_23
_atom_site_aniso_U_13
_atom_site_aniso_U_12
Fe1 0.0328(3) 0.0316(3) 0.0365(3) 0.0019(2) 0.0031(3) -0.0028(2)
Fe2 0.0485(4) 0.0312(3) 0.0439(4) 0.0033(3) 0.0067(3) -0.0043(3)
Fe3 0.0353(3) 0.0519(4) 0.0587(5) 0.0046(3) -0.0080(3) -0.0061(3)
O1 0.0392(15) 0.0367(16) 0.0381(16) -0.0050(13) -0.0028(13) -0.0067(12)
O2 0.0376(16) 0.0465(18) 0.058(2) -0.0041(15) 0.0013(15) -0.0039(14)
N1 0.046(2) 0.033(2) 0.048(2) 0.0026(17) -0.0104(19) -0.0069(16)
N2 0.0312(18) 0.035(2) 0.056(2) -0.0051(17) 0.0008(18) -0.0055(15)
N3 0.048(2) 0.043(2) 0.042(2) 0.0115(17) -0.0112(19) -0.0154(18)
N4 0.0400(19) 0.0328(19) 0.038(2) 0.0042(15) -0.0086(17) -0.0018(15)
N5 0.0424(19) 0.0329(19) 0.0332(19) 0.0031(15) -0.0031(16) -0.0085(15)
N6 0.049(2) 0.037(2) 0.035(2) 0.0024(15) -0.0034(17) -0.0052(16)
N7 0.048(2) 0.057(3) 0.050(3) 0.010(2) -0.008(2) -0.0101(19)
N8 0.054(3) 0.067(3) 0.051(3) 0.020(2) -0.011(2) -0.016(2)
C1 0.065(3) 0.034(2) 0.051(3) 0.004(2) -0.018(3) -0.017(2)
C2 0.070(3) 0.045(3) 0.060(3) -0.002(2) -0.025(3) -0.009(3)
C3 0.067(3) 0.051(3) 0.064(4) 0.000(3) -0.026(3) -0.012(3)
C4 0.051(3) 0.053(3) 0.071(4) 0.003(3) -0.023(3) -0.005(2)
C5 0.045(3) 0.033(2) 0.063(3) 0.002(2) -0.020(2) -0.0084(19)
C6 0.035(2) 0.041(3) 0.073(4) 0.000(2) -0.004(2) -0.0091(19)
C7 0.037(3) 0.076(4) 0.112(5) -0.031(4) 0.002(3) -0.005(3)
C8 0.040(2) 0.058(3) 0.047(3) -0.006(2) 0.002(2) -0.014(2)
C9 0.040(2) 0.062(3) 0.065(4) -0.011(3) -0.003(3) 0.000(2)
C10 0.065(3) 0.068(4) 0.051(3) 0.007(3) -0.004(3) -0.028(3)
C11 0.090(4) 0.058(4) 0.071(4) 0.010(3) 0.001(4) -0.035(3)
C12 0.089(4) 0.052(3) 0.057(3) 0.010(3) -0.011(3) -0.026(3)
C13 0.066(3) 0.053(3) 0.054(3) 0.003(3) -0.017(3) -0.004(3)
C14 0.052(3) 0.044(3) 0.042(3) 0.002(2) -0.011(2) -0.006(2)
C15 0.046(2) 0.042(3) 0.042(3) 0.000(2) -0.010(2) 0.004(2)
C16 0.062(3) 0.040(3) 0.076(4) -0.004(3) -0.001(3) 0.011(2)
C17 0.040(2) 0.039(2) 0.044(3) 0.000(2) 0.003(2) -0.0027(19)
C18 0.059(3) 0.042(3) 0.049(3) -0.007(2) 0.002(2) -0.004(2)
C19 0.036(2) 0.040(2) 0.047(3) -0.002(2) -0.001(2) 0.0016(18)
C20 0.038(2) 0.041(3) 0.046(3) -0.001(2) -0.001(2) -0.0106(19)
C21 0.054(3) 0.066(4) 0.082(4) 0.003(3) 0.026(3) -0.005(3)
C22 0.042(2) 0.043(3) 0.041(3) 0.003(2) -0.005(2) -0.011(2)
C23 0.068(3) 0.036(3) 0.060(3) 0.001(2) 0.015(3) -0.012(2)
C24 0.086(4) 0.026(2) 0.052(3) 0.010(2) -0.001(3) -0.009(2)
C25 0.075(4) 0.038(3) 0.075(4) -0.014(3) 0.005(3) 0.005(2)
C26 0.066(3) 0.038(3) 0.048(3) 0.000(2) 0.000(3) 0.000(2)
C27 0.056(3) 0.077(4) 0.043(3) 0.001(3) 0.002(3) -0.026(3)
C28 0.065(3) 0.055(3) 0.042(3) 0.010(2) -0.011(3) -0.027(2)
C29 0.081(4) 0.098(5) 0.051(3) -0.005(3) -0.010(3) -0.036(4)
C30 0.048(3) 0.068(4) 0.057(4) 0.017(3) -0.017(3) -0.022(2)
C31 0.063(3) 0.078(4) 0.054(3) 0.009(3) -0.015(3) -0.028(3)
C32 0.052(3) 0.074(4) 0.066(4) 0.017(3) -0.020(3) -0.018(3)
C33 0.051(3) 0.079(4) 0.055(3) 0.021(3) -0.011(3) -0.011(3)
C34 0.044(3) 0.074(4) 0.058(3) 0.019(3) -0.009(3) -0.004(3)
N9 0.050(2) 0.041(2) 0.061(3) 0.0082(19) -0.006(2) -0.0076(18)
C35 0.058(3) 0.045(3) 0.057(3) 0.014(2) -0.002(3) -0.018(2)
S1 0.0570(9) 0.0874(12) 0.1088(14) 0.0193(10) -0.0245(9) -0.0113(8)
N10 0.062(3) 0.056(3) 0.055(3) 0.002(2) 0.011(2) -0.011(2)
C36 0.045(3) 0.060(3) 0.066(4) -0.005(3) 0.017(3) -0.018(2)
S2 0.0696(9) 0.1080(14) 0.0731(11) -0.0251(9) 0.0230(8) -0.0350(9)
N11 0.041(2) 0.058(3) 0.062(3) 0.007(2) -0.005(2) -0.0088(19)
C37 0.064(3) 0.062(4) 0.045(3) -0.005(3) -0.002(3) -0.010(3)
S3 0.1130(13) 0.0521(9) 0.0729(10) -0.0097(7) -0.0233(10) -0.0006(8)
N12 0.053(3) 0.062(3) 0.083(3) -0.012(3) -0.015(3) 0.009(2)
C38 0.047(3) 0.060(3) 0.087(4) 0.013(3) -0.005(3) -0.009(3)
S4 0.0730(11) 0.0965(14) 0.1096(15) -0.0089(11) 0.0301(11) 0.0064(9)
O3 0.073(2) 0.056(2) 0.085(3) 0.008(2) -0.007(2) -0.0143(19)
O4 0.094(3) 0.067(3) 0.108(4) 0.000(2) -0.006(3) 0.003(2)

loop_
_atom_type_symbol
_atom_type_description
_atom_type_scat_dispersion_real
_atom_type_scat_dispersion_imag
_atom_type_scat_source
C C 0.0033 0.0016 'International Tables Vol C Tables 4.2.6.8 and 6.1.1.4'
H H 0.0000 0.0000 'International Tables Vol C Tables 4.2.6.8 and 6.1.1.4'
N N 0.0061 0.0033 'International Tables Vol C Tables 4.2.6.8 and 6.1.1.4'
O O 0.0106 0.0060 'International Tables Vol C Tables 4.2.6.8 and 6.1.1.4'
S S 0.1246 0.1234 'International Tables Vol C Tables 4.2.6.8 and 6.1.1.4'
Fe Fe 0.3463 0.8444 'International Tables Vol C Tables 4.2.6.8 and 6.1.1.4'

loop_
_geom_angle_atom_site_label_1
_geom_angle_atom_site_label_2
_geom_angle_atom_site_label_3
_geom_angle
_geom_angle_site_symmetry_1
_geom_angle_site_symmetry_3
_geom_angle_publ_flag
N4 Fe1 N2 175.67(15) . . ?
N4 Fe1 O2 100.11(13) . . ?
N2 Fe1 O2 81.66(14) . . ?
N4 Fe1 O1 81.97(13) . . ?
N2 Fe1 O1 101.85(13) . . ?
O2 Fe1 O1 95.27(12) . . ?
N4 Fe1 N3 77.29(15) . . ?
N2 Fe1 N3 98.77(15) . . ?
O2 Fe1 N3 91.71(14) . . ?
O1 Fe1 N3 158.98(14) . . ?
N4 Fe1 N1 100.02(15) . . ?
N2 Fe1 N1 77.93(16) . . ?
O2 Fe1 N1 159.33(14) . . ?
O1 Fe1 N1 92.11(13) . . ?
N3 Fe1 N1 88.19(15) . . ?
O1 Fe2 N10 113.01(14) . . ?
O1 Fe2 N9 99.85(14) . . ?
N10 Fe2 N9 96.67(18) . . ?
O1 Fe2 N5 79.57(12) . . ?
N10 Fe2 N5 154.87(17) . . ?
N9 Fe2 N5 102.62(15) . . ?
O1 Fe2 N6 151.89(12) . . ?
N10 Fe2 N6 91.82(15) . . ?
N9 Fe2 N6 89.62(14) . . ?
N5 Fe2 N6 72.53(13) . . ?
O1 Fe2 S3 85.31(9) . . ?
N10 Fe2 S3 83.16(14) . . ?
N9 Fe2 S3 174.41(11) . . ?
N5 Fe2 S3 76.08(11) . . ?
N6 Fe2 S3 84.81(10) . . ?
O2 Fe3 N12 117.04(16) . . ?
O2 Fe3 N7 79.11(15) . . ?
N12 Fe3 N7 163.79(17) . . ?
O2 Fe3 N11 90.25(14) . . ?
N12 Fe3 N11 91.73(18) . . ?
N7 Fe3 N11 89.59(17) . . ?
O2 Fe3 O3 89.36(13) . . ?
N12 Fe3 O3 84.66(18) . . ?
N7 Fe3 O3 94.52(16) . . ?
N11 Fe3 O3 175.72(17) . . ?
O2 Fe3 N8 151.52(16) . . ?
N12 Fe3 N8 91.17(18) . . ?
N7 Fe3 N8 72.63(17) . . ?
N11 Fe3 N8 92.91(16) . . ?
O3 Fe3 N8 89.46(15) . . ?
C18 O1 Fe2 112.1(2) . . ?
C18 O1 Fe1 110.2(3) . . ?
Fe2 O1 Fe1 129.67(14) . . ?
C9 O2 Fe1 111.3(3) . . ?
C9 O2 Fe3 113.1(3) . . ?
Fe1 O2 Fe3 130.44(16) . . ?
C1 N1 C5 119.3(4) . . ?
C1 N1 Fe1 127.3(3) . . ?
C5 N1 Fe1 113.4(3) . . ?
C6 N2 C8 125.7(4) . . ?
C6 N2 Fe1 119.4(4) . . ?
C8 N2 Fe1 114.8(3) . . ?
C10 N3 C14 118.0(4) . . ?
C10 N3 Fe1 126.4(4) . . ?
C14 N3 Fe1 115.6(3) . . ?
C15 N4 C17 124.8(4) . . ?
C15 N4 Fe1 120.6(3) . . ?
C17 N4 Fe1 114.6(3) . . ?
C20 N5 C19 123.4(4) . . ?
C20 N5 Fe2 122.9(3) . . ?
C19 N5 Fe2 113.2(2) . . ?
C26 N6 C22 117.5(4) . . ?
C26 N6 Fe2 126.8(3) . . ?
C22 N6 Fe2 115.7(3) . . ?
C28 N7 C27 123.0(5) . . ?
C28 N7 Fe3 123.1(4) . . ?
C27 N7 Fe3 113.9(4) . . ?
C34 N8 C30 117.1(5) . . ?
C34 N8 Fe3 127.8(4) . . ?
C30 N8 Fe3 115.0(3) . . ?
N1 C1 C2 122.8(5) . . ?
C3 C2 C1 119.0(5) . . ?
C2 C3 C4 120.2(5) . . ?
C5 C4 C3 117.1(5) . . ?
N1 C5 C4 121.7(5) . . ?
N1 C5 C6 115.0(4) . . ?
C4 C5 C6 123.3(5) . . ?
N2 C6 C5 114.1(4) . . ?
N2 C6 C7 122.9(5) . . ?
C5 C6 C7 122.9(4) . . ?
N2 C8 C9 108.1(4) . . ?
O2 C9 C27 112.9(4) . . ?
O2 C9 C8 111.4(4) . . ?
C27 C9 C8 112.2(4) . . ?
N3 C10 C11 122.2(6) . . ?
C10 C11 C12 119.9(5) . . ?
C11 C12 C13 117.8(5) . . ?
C14 C13 C12 118.9(5) . . ?
N3 C14 C13 123.1(5) . . ?
N3 C14 C15 112.7(4) . . ?
C13 C14 C15 124.2(5) . . ?
N4 C15 C14 113.8(4) . . ?
N4 C15 C16 124.7(4) . . ?
C14 C15 C16 121.4(4) . . ?
N4 C17 C18 106.6(3) . . ?
O1 C18 C17 111.1(4) . . ?
O1 C18 C19 109.9(4) . . ?
C17 C18 C19 111.3(4) . . ?
N5 C19 C18 106.7(3) . . ?
N5 C20 C22 114.1(4) . . ?
N5 C20 C21 125.7(4) . . ?
C22 C20 C21 120.2(4) . . ?
N6 C22 C23 122.0(4) . . ?
N6 C22 C20 114.7(4) . . ?
C23 C22 C20 123.3(4) . . ?
C24 C23 C22 118.6(4) . . ?
C23 C24 C25 120.1(4) . . ?
C26 C25 C24 118.6(5) . . ?
N6 C26 C25 123.2(5) . . ?
N7 C27 C9 110.0(4) . . ?
N7 C28 C29 126.5(5) . . ?
N7 C28 C30 113.9(5) . . ?
C29 C28 C30 119.5(5) . . ?
N8 C30 C31 121.9(5) . . ?
N8 C30 C28 115.2(5) . . ?
C31 C30 C28 122.8(6) . . ?
C30 C31 C32 118.4(6) . . ?
C33 C32 C31 120.4(6) . . ?
C34 C33 C32 114.5(5) . . ?
N8 C34 C33 127.7(6) . . ?
C35 N9 Fe2 163.7(5) . . ?
N9 C35 S1 177.3(5) . . ?
C36 N10 Fe2 173.6(4) . . ?
N10 C36 S2 178.7(5) . . ?
C37 N11 Fe3 144.7(4) . . ?
N11 C37 S3 175.2(5) . . ?
C37 S3 Fe2 101.3(2) . . ?
C38 N12 Fe3 161.5(5) . . ?
N12 C38 S4 178.9(6) . . ?

loop_
_geom_bond_atom_site_label_1
_geom_bond_atom_site_label_2
_geom_bond_distance
_geom_bond_site_symmetry_2
_geom_bond_publ_flag
Fe1 N4 1.977(4) . ?
Fe1 N2 1.991(3) . ?
Fe1 O2 1.992(3) . ?
Fe1 O1 2.022(3) . ?
Fe1 N3 2.046(4) . ?
Fe1 N1 2.054(4) . ?
Fe2 O1 2.022(3) . ?
Fe2 N10 2.031(4) . ?
Fe2 N9 2.106(5) . ?
Fe2 N5 2.108(3) . ?
Fe2 N6 2.215(3) . ?
Fe2 S3 3.063(2) . ?
Fe3 O2 2.044(3) . ?
Fe3 N12 2.074(5) . ?
Fe3 N7 2.123(5) . ?
Fe3 N11 2.161(4) . ?
Fe3 O3 2.210(4) . ?
Fe3 N8 2.244(4) . ?
O1 C18 1.403(5) . ?
O2 C9 1.412(6) . ?
N1 C1 1.327(6) . ?
N1 C5 1.364(6) . ?
N2 C6 1.282(6) . ?
N2 C8 1.470(6) . ?
N3 C10 1.340(6) . ?
N3 C14 1.349(6) . ?
N4 C15 1.272(5) . ?
N4 C17 1.462(5) . ?
N5 C20 1.286(5) . ?
N5 C19 1.453(5) . ?
N6 C26 1.351(6) . ?
N6 C22 1.360(5) . ?
N7 C28 1.259(6) . ?
N7 C27 1.438(6) . ?
N8 C34 1.319(6) . ?
N8 C30 1.333(7) . ?
C1 C2 1.393(7) . ?
C2 C3 1.352(7) . ?
C3 C4 1.431(8) . ?
C4 C5 1.397(7) . ?
C5 C6 1.442(7) . ?
C6 C7 1.517(7) . ?
C8 C9 1.503(6) . ?
C9 C27 1.494(7) . ?
C10 C11 1.382(7) . ?
C11 C12 1.383(8) . ?
C12 C13 1.403(7) . ?
C13 C14 1.368(7) . ?
C14 C15 1.477(6) . ?
C15 C16 1.506(6) . ?
C17 C18 1.510(6) . ?
C18 C19 1.535(6) . ?
C20 C22 1.465(6) . ?
C20 C21 1.490(6) . ?
C22 C23 1.384(6) . ?
C23 C24 1.372(7) . ?
C24 C25 1.377(7) . ?
C25 C26 1.362(6) . ?
C28 C29 1.486(8) . ?
C28 C30 1.507(7) . ?
C30 C31 1.389(7) . ?
C31 C32 1.404(8) . ?
C32 C33 1.389(8) . ?
C33 C34 1.370(7) . ?
N9 C35 1.137(6) . ?
C35 S1 1.653(6) . ?
N10 C36 1.176(6) . ?
C36 S2 1.611(6) . ?
N11 C37 1.147(6) . ?
C37 S3 1.650(6) . ?
N12 C38 1.160(7) . ?
C38 S4 1.594(6) . ?
